data_2212686
loop_
_publ_author_name
'Yathirajan, H. S.'
'Bindya, S.'
'Sarojini, B. K.'
'Narayana, B.'
'Bolte, Michael'

_publ_section_title
;
 Methyl 4-(bromomethyl)benzoate
;
_journal_coeditor_code SG2133
_journal_issue 3
_journal_name_full 'Acta Crystallographica Section E'
_journal_page_first o1334
_journal_page_last o1335
_journal_paper_doi 10.1107/S1600536807007258
_journal_volume 63
_journal_year 2007
_chemical_formula_iupac 'C9 H9 Br O2'
_chemical_formula_moiety 'C9 H9 Br O2'
_chemical_formula_sum 'C9 H9 Br O2'
_chemical_formula_weight 229.07
_chemical_name_systematic
;
Methyl 4-(bromomethyl)benzoate
;
_space_group_IT_number 19
_symmetry_cell_setting orthorhombic
_symmetry_space_group_name_Hall 'P 2ac 2ab'
_symmetry_space_group_name_H-M 'P 21 21 21'
_atom_sites_solution_hydrogens geom
_atom_sites_solution_primary direct
_atom_sites_solution_secondary difmap
_audit_creation_method SHELXL-97
_cell_angle_alpha 90.00
_cell_angle_beta 90.00
_cell_angle_gamma 90.00
_cell_formula_units_Z 4
_cell_length_a 4.4481(3)
_cell_length_b 6.1860(3)
_cell_length_c 33.048(2)
_cell_measurement_reflns_used 11663
_cell_measurement_temperature 173(2)
_cell_measurement_theta_max 28.3
_cell_measurement_theta_min 2.0
_cell_volume 909.35(9)
_computing_cell_refinement X-AREA
_computing_data_collection 'X-AREA (Stoe & Cie, 2001)'
_computing_data_reduction X-AREA
_computing_molecular_graphics 'PLATON (Spek, 2003)'
_computing_publication_material SHELXL97
_computing_structure_refinement 'SHELXL97 (Sheldrick, 1997)'
_computing_structure_solution 'SHELXS97 (Sheldrick, 1997)'
_diffrn_ambient_temperature 173(2)
_diffrn_measured_fraction_theta_full 0.999
_diffrn_measured_fraction_theta_max 0.996
_diffrn_measurement_device_type 'Stoe IPDS-II two-circle'
_diffrn_measurement_method \w
_diffrn_radiation_monochromator graphite
_diffrn_radiation_source 'fine-focus sealed tube'
_diffrn_radiation_type MoK\a
_diffrn_radiation_wavelength 0.71073
_diffrn_reflns_av_R_equivalents 0.0621
_diffrn_reflns_av_sigmaI/netI 0.0577
_diffrn_reflns_limit_h_max 5
_diffrn_reflns_limit_h_min -5
_diffrn_reflns_limit_k_max 8
_diffrn_reflns_limit_k_min -7
_diffrn_reflns_limit_l_max 42
_diffrn_reflns_limit_l_min -43
_diffrn_reflns_number 13106
_diffrn_reflns_theta_full 25.00
_diffrn_reflns_theta_max 27.98
_diffrn_reflns_theta_min 2.47
_diffrn_standards_number 0
_exptl_absorpt_coefficient_mu 4.475
_exptl_absorpt_correction_T_max 0.6157
_exptl_absorpt_correction_T_min 0.4008
_exptl_absorpt_correction_type multi-scan
_exptl_absorpt_process_details '(MULABS; Spek, 2003; Blessing, 1995)'
_exptl_crystal_colour colourless
_exptl_crystal_density_diffrn 1.673
_exptl_crystal_density_method 'not measured'
_exptl_crystal_description rod
_exptl_crystal_F_000 456
_exptl_crystal_size_max 0.25
_exptl_crystal_size_mid 0.13
_exptl_crystal_size_min 0.12
_refine_diff_density_max 1.047
_refine_diff_density_min -0.630
_refine_ls_abs_structure_details 'Flack (1983), 837 Friedel pairs'
_refine_ls_abs_structure_Flack 0.002(18)
_refine_ls_extinction_coef 0.053(5)
_refine_ls_extinction_expression Fc^*^=kFc[1+0.001xFc^2^\l^3^/sin(2\q)]^-1/4^
_refine_ls_extinction_method SHELXL97
_refine_ls_goodness_of_fit_ref 1.054
_refine_ls_hydrogen_treatment constr
_refine_ls_matrix_type full
_refine_ls_number_parameters 111
_refine_ls_number_reflns 2164
_refine_ls_number_restraints 0
_refine_ls_restrained_S_all 1.054
_refine_ls_R_factor_all 0.0497
_refine_ls_R_factor_gt 0.0479
_refine_ls_shift/su_max 0.000
_refine_ls_shift/su_mean 0.000
_refine_ls_structure_factor_coef Fsqd
_refine_ls_weighting_details 'calc w=1/[\s^2^(Fo^2^)+(0.0706P)^2^+0.1782P] where P=(Fo^2^+2Fc^2^)/3'
_refine_ls_weighting_scheme calc
_refine_ls_wR_factor_gt 0.1203
_refine_ls_wR_factor_ref 0.1227
_reflns_number_gt 2052
_reflns_number_total 2164
_reflns_threshold_expression I>2\s(I)
_cod_data_source_file sg2133.cif
_cod_data_source_block I
_cod_depositor_comments
;
The following automatic conversions were performed:
'_symmetry_cell_setting' value 'Orthorhombic' changed to 'orthorhombic'
according to '/home/saulius/struct/CIF-dictionaries/cif_core.dic'
dictionary named 'cif_core.dic' version 2.4.1 from 2010-06-29.

Automatic conversion script
Id: cif_fix_enum 1527 2010-12-29 10:47:43Z saulius 

The following automatic conversions were performed:

'_symmetry_cell_setting' value 'Orthorhombic' changed to
'orthorhombic' according to
/home/saulius/struct/CIF-dictionaries/cif_core.dic dictionary named
'cif_core.dic' version 2.4.1 from 2010-06-29.

Automatic conversion script
Id: cif_fix_values 1715 2011-07-08 13:25:40Z adriana 
;
_cod_database_code 2212686
_cod_database_fobs_code 2212686

loop_
_symmetry_equiv_pos_as_xyz
'x, y, z'
'-x+1/2, -y, z+1/2'
'-x, y+1/2, -z+1/2'
'x+1/2, -y+1/2, -z'

loop_
_atom_site_type_symbol
_atom_site_label
_atom_site_fract_x
_atom_site_fract_y
_atom_site_fract_z
_atom_site_U_iso_or_equiv
_atom_site_adp_type
_atom_site_calc_flag
_atom_site_refinement_flags
_atom_site_occupancy
Br Br1 0.94932(10) -0.04831(7) 0.023481(12) 0.05488(19) Uani d . 1
O O1 0.2950(7) 0.3564(6) 0.21390(9) 0.0565(7) Uani d . 1
O O2 0.3217(7) 0.6783(5) 0.18298(9) 0.0501(6) Uani d . 1
C C1 0.5786(8) 0.3886(6) 0.15287(11) 0.0426(7) Uani d . 1
C C2 0.6990(9) 0.1799(6) 0.15654(12) 0.0453(8) Uani d . 1
H H2 0.6499 0.0928 0.1793 0.054 Uiso calc R 1
C C3 0.8903(8) 0.1010(6) 0.12677(12) 0.0470(8) Uani d . 1
H H3 0.9733 -0.0398 0.1295 0.056 Uiso calc R 1
C C4 0.9616(9) 0.2241(6) 0.09318(11) 0.0458(7) Uani d . 1
C C5 0.8386(9) 0.4309(6) 0.08949(12) 0.0488(8) Uani d . 1
H H5 0.8837 0.5162 0.0664 0.059 Uiso calc R 1
C C6 0.6510(10) 0.5127(6) 0.11935(12) 0.0477(8) Uani d . 1
H H6 0.5716 0.6546 0.1168 0.057 Uiso calc R 1
C C7 0.3836(8) 0.4694(6) 0.18636(12) 0.0448(7) Uani d . 1
C C8 0.1397(11) 0.7669(7) 0.21558(12) 0.0538(9) Uani d . 1
H H8A -0.0619 0.7033 0.2146 0.081 Uiso calc R 1
H H8B 0.1249 0.9241 0.2125 0.081 Uiso calc R 1
H H8C 0.2336 0.7330 0.2416 0.081 Uiso calc R 1
C C9 1.1710(10) 0.1371(8) 0.06182(14) 0.0567(9) Uani d . 1
H H9A 1.3320 0.0521 0.0750 0.068 Uiso calc R 1
H H9B 1.2660 0.2583 0.0470 0.068 Uiso calc R 1

loop_
_atom_site_aniso_label
_atom_site_aniso_U_11
_atom_site_aniso_U_22
_atom_site_aniso_U_33
_atom_site_aniso_U_12
_atom_site_aniso_U_13
_atom_site_aniso_U_23
Br1 0.0687(3) 0.0494(3) 0.0465(3) 0.00202(17) 0.00196(17) -0.00718(16)
O1 0.0693(17) 0.0498(15) 0.0504(16) 0.0000(16) 0.0111(14) 0.0039(13)
O2 0.0615(15) 0.0439(14) 0.0450(14) 0.0044(13) 0.0053(12) -0.0005(11)
C1 0.0461(16) 0.0401(16) 0.0416(17) -0.0034(14) -0.0038(14) 0.0009(14)
C2 0.0537(19) 0.0415(17) 0.0407(18) -0.0016(15) -0.0018(15) 0.0005(14)
C3 0.0498(18) 0.0424(18) 0.049(2) 0.0006(14) 0.0004(15) 0.0007(15)
C4 0.0489(16) 0.0489(18) 0.0395(17) -0.0091(16) -0.0003(15) -0.0062(15)
C5 0.0576(17) 0.0472(19) 0.0414(18) -0.0100(18) 0.0023(15) 0.0000(15)
C6 0.0585(17) 0.0381(17) 0.0464(19) -0.0005(15) 0.0005(16) 0.0028(14)
C7 0.0502(17) 0.0408(16) 0.0435(18) -0.0005(15) -0.0030(14) -0.0041(14)
C8 0.060(2) 0.052(2) 0.050(2) 0.0083(19) 0.0021(18) -0.0089(18)
C9 0.0530(17) 0.063(2) 0.054(2) -0.003(2) 0.0073(18) -0.011(2)

loop_
_atom_type_symbol
_atom_type_description
_atom_type_scat_dispersion_real
_atom_type_scat_dispersion_imag
_atom_type_scat_source
C C 0.0033 0.0016 'International Tables Vol C Tables 4.2.6.8 and 6.1.1.4'
H H 0.0000 0.0000 'International Tables Vol C Tables 4.2.6.8 and 6.1.1.4'
Br Br -0.2901 2.4595 'International Tables Vol C Tables 4.2.6.8 and 6.1.1.4'
O O 0.0106 0.0060 'International Tables Vol C Tables 4.2.6.8 and 6.1.1.4'

loop_
_geom_angle_atom_site_label_1
_geom_angle_atom_site_label_2
_geom_angle_atom_site_label_3
_geom_angle
C7 O2 C8 114.9(3)
C6 C1 C2 119.4(4)
C6 C1 C7 122.8(3)
C2 C1 C7 117.8(3)
C3 C2 C1 119.7(4)
C3 C2 H2 120.1
C1 C2 H2 120.1
C4 C3 C2 121.0(4)
C4 C3 H3 119.5
C2 C3 H3 119.5
C3 C4 C5 119.0(4)
C3 C4 C9 120.1(4)
C5 C4 C9 120.9(4)
C6 C5 C4 120.5(4)
C6 C5 H5 119.8
C4 C5 H5 119.8
C1 C6 C5 120.4(4)
C1 C6 H6 119.8
C5 C6 H6 119.8
O1 C7 O2 123.9(4)
O1 C7 C1 123.5(4)
O2 C7 C1 112.6(3)
O2 C8 H8A 109.5
O2 C8 H8B 109.5
H8A C8 H8B 109.5
O2 C8 H8C 109.5
H8A C8 H8C 109.5
H8B C8 H8C 109.5
C4 C9 Br1 110.1(3)
C4 C9 H9A 109.6
Br1 C9 H9A 109.6
C4 C9 H9B 109.6
Br1 C9 H9B 109.6
H9A C9 H9B 108.2

loop_
_geom_bond_atom_site_label_1
_geom_bond_atom_site_label_2
_geom_bond_distance
Br1 C9 1.973(5)
O1 C7 1.214(5)
O2 C7 1.326(5)
O2 C8 1.455(5)
C1 C6 1.386(5)
C1 C2 1.403(5)
C1 C7 1.492(5)
C2 C3 1.389(5)
C2 H2 0.9500
C3 C4 1.383(5)
C3 H3 0.9500
C4 C5 1.397(6)
C4 C9 1.493(6)
C5 C6 1.388(6)
C5 H5 0.9500
C6 H6 0.9500
C8 H8A 0.9800
C8 H8B 0.9800
C8 H8C 0.9800
C9 H9A 0.9900
C9 H9B 0.9900

loop_
_geom_torsion_atom_site_label_1
_geom_torsion_atom_site_label_2
_geom_torsion_atom_site_label_3
_geom_torsion_atom_site_label_4
_geom_torsion
C6 C1 C2 C3 0.4(5)
C7 C1 C2 C3 -177.7(3)
C1 C2 C3 C4 -0.8(6)
C2 C3 C4 C5 0.1(6)
C2 C3 C4 C9 179.2(4)
C3 C4 C5 C6 0.9(6)
C9 C4 C5 C6 -178.2(4)
C2 C1 C6 C5 0.5(6)
C7 C1 C6 C5 178.6(4)
C4 C5 C6 C1 -1.2(6)
C8 O2 C7 O1 1.0(6)
C8 O2 C7 C1 -178.2(3)
C6 C1 C7 O1 172.7(4)
C2 C1 C7 O1 -9.2(6)
C6 C1 C7 O2 -8.2(5)
C2 C1 C7 O2 169.9(3)
C3 C4 C9 Br1 83.5(4)
C5 C4 C9 Br1 -97.4(4)

loop_
_cod_related_entry_id
_cod_related_entry_database
_cod_related_entry_code
1 ChemSpider 225139
